data_4504262
loop_
_publ_author_name
'Reddy, L. Sreenivas'
'Chandran, Sreekanth K.'
'George, Sumod'
'Babu, N. Jagadeesh'
'Nangia, Ashwini'

_publ_section_title
;
 Crystal Structures ofN-Aryl-N'-4-Nitrophenyl Ureas: Molecular Conformation
 and Weak Interactions Direct the Strong Hydrogen Bond Synthon
;
_journal_coden_ASTM CGDEFU
_journal_issue 12
_journal_name_full 'Crystal Growth & Design'
_journal_page_first 2675
_journal_page_last 2690
_journal_paper_doi 10.1021/cg070155j
_journal_volume 7
_journal_year 2007
_chemical_formula_sum 'C14 H13 N3 O3'
_chemical_formula_weight 271.27
_space_group_IT_number 43
_symmetry_cell_setting orthorhombic
_symmetry_space_group_name_Hall 'F 2 -2d'
_symmetry_space_group_name_H-M 'F d d 2'
_atom_sites_solution_hydrogens geom
_atom_sites_solution_primary direct
_atom_sites_solution_secondary difmap
_audit_creation_method SHELXL-97
_cell_angle_alpha 90.00
_cell_angle_beta 90.00
_cell_angle_gamma 90.00
_cell_formula_units_Z 16
_cell_length_a 9.851(3)
_cell_length_b 56.994(18)
_cell_length_c 9.211(3)
_cell_measurement_reflns_used 3971
_cell_measurement_temperature 298(2)
_cell_measurement_theta_max 23.31
_cell_measurement_theta_min 2.86
_cell_volume 5171(3)
_computing_cell_refinement 'Bruker SMART'
_computing_data_collection 'Bruker SMART'
_computing_data_reduction 'Bruker SAINT'
_computing_molecular_graphics 'Bruker SHELXTL'
_computing_publication_material 'Bruker SHELXTL'
_computing_structure_refinement 'SHELXL-97 (Sheldrick, 1997)'
_computing_structure_solution 'SHELXS-97 (Sheldrick, 1990)'
_diffrn_ambient_temperature 566(2)
_diffrn_measured_fraction_theta_full 0.999
_diffrn_measured_fraction_theta_max 0.999
_diffrn_measurement_device_type 'CCD area detector'
_diffrn_measurement_method 'phi and omega scans'
_diffrn_radiation_monochromator graphite
_diffrn_radiation_source 'fine-focus sealed tube'
_diffrn_radiation_type MoK\a
_diffrn_radiation_wavelength 0.71073
_diffrn_reflns_av_R_equivalents 0.0305
_diffrn_reflns_av_sigmaI/netI 0.0161
_diffrn_reflns_limit_h_max 11
_diffrn_reflns_limit_h_min -11
_diffrn_reflns_limit_k_max 67
_diffrn_reflns_limit_k_min -67
_diffrn_reflns_limit_l_max 10
_diffrn_reflns_limit_l_min -10
_diffrn_reflns_number 11913
_diffrn_reflns_theta_full 25.00
_diffrn_reflns_theta_max 25.00
_diffrn_reflns_theta_min 1.43
_exptl_absorpt_coefficient_mu 0.101
_exptl_absorpt_correction_T_max 0.9841
_exptl_absorpt_correction_T_min 0.9561
_exptl_absorpt_correction_type none
_exptl_crystal_colour white
_exptl_crystal_density_diffrn 1.394
_exptl_crystal_density_method 'not measured'
_exptl_crystal_description block
_exptl_crystal_F_000 2272
_exptl_crystal_size_max 0.45
_exptl_crystal_size_mid 0.28
_exptl_crystal_size_min 0.16
_refine_diff_density_max 0.215
_refine_diff_density_min -0.156
_refine_diff_density_rms 0.037
_refine_ls_abs_structure_details 'Flack H D (1983), Acta Cryst. A39, 876-881'
_refine_ls_abs_structure_Flack 0(10)
_refine_ls_extinction_method none
_refine_ls_goodness_of_fit_ref 1.117
_refine_ls_hydrogen_treatment mixed
_refine_ls_matrix_type full
_refine_ls_number_parameters 190
_refine_ls_number_reflns 1204
_refine_ls_number_restraints 1
_refine_ls_restrained_S_all 1.117
_refine_ls_R_factor_all 0.0413
_refine_ls_R_factor_gt 0.0404
_refine_ls_shift/su_max 0.001
_refine_ls_shift/su_mean 0.000
_refine_ls_structure_factor_coef Fsqd
_refine_ls_weighting_details 'calc w=1/[\s^2^(Fo^2^)+(0.0709P)^2^+2.3992P] where P=(Fo^2^+2Fc^2^)/3'
_refine_ls_weighting_scheme calc
_refine_ls_wR_factor_gt 0.1088
_refine_ls_wR_factor_ref 0.1096
_reflns_number_gt 1173
_reflns_number_total 1204
_reflns_threshold_expression >2sigma(I)
_cod_data_source_file cg070155j-file023.cif
_cod_data_source_block 5.22
_cod_depositor_comments
;
The following automatic conversions were performed:

'_symmetry_cell_setting' value 'Orthorhombic' changed to
'orthorhombic' according to
/home/saulius/struct/CIF-dictionaries/cif_core.dic dictionary named
'cif_core.dic' version 2.4.1 from 2010-06-29.

Automatic conversion script
Id: cif_fix_values 1715 2011-07-08 13:25:40Z adriana 
;
_cod_original_sg_symbol_H-M 'Fdd2 '
_cod_database_code 4504262

loop_
_symmetry_equiv_pos_as_xyz
'x, y, z'
'-x, -y, z'
'x+1/4, -y+1/4, z+1/4'
'-x+1/4, y+1/4, z+1/4'
'x, y+1/2, z+1/2'
'-x, -y+1/2, z+1/2'
'x+1/4, -y+3/4, z+3/4'
'-x+1/4, y+3/4, z+3/4'
'x+1/2, y, z+1/2'
'-x+1/2, -y, z+1/2'
'x+3/4, -y+1/4, z+3/4'
'-x+3/4, y+1/4, z+3/4'
'x+1/2, y+1/2, z'
'-x+1/2, -y+1/2, z'
'x+3/4, -y+3/4, z+1/4'
'-x+3/4, y+3/4, z+1/4'

loop_
_atom_site_label
_atom_site_type_symbol
_atom_site_fract_x
_atom_site_fract_y
_atom_site_fract_z
_atom_site_U_iso_or_equiv
_atom_site_adp_type
_atom_site_occupancy
_atom_site_symmetry_multiplicity
_atom_site_calc_flag
_atom_site_refinement_flags
O1 O 0.2567(2) 0.99930(4) 0.4249(3) 0.0551(6) Uani 1 1 d .
C1 C 0.2659(3) 0.99880(5) 0.5578(3) 0.0425(7) Uani 1 1 d .
N1 N 0.3220(3) 1.01660(4) 0.6372(3) 0.0503(7) Uani 1 1 d .
C2 C 0.2000(3) 0.93876(5) 0.6061(3) 0.0520(8) Uani 1 1 d .
H2A H 0.2831 0.9368 0.6526 0.062 Uiso 1 1 calc R
N2 N 0.2218(3) 0.98082(4) 0.6377(3) 0.0517(7) Uani 1 1 d .
C3 C 0.5045(3) 1.05816(5) 0.3994(3) 0.0487(7) Uani 1 1 d .
H3 H 0.5540 1.0584 0.3135 0.058 Uiso 1 1 calc R
C4 C 0.3767(3) 1.03739(5) 0.5793(3) 0.0423(6) Uani 1 1 d .
C5 C 0.0042(3) 0.92182(5) 0.4920(4) 0.0529(8) Uani 1 1 d .
C6 C 0.1273(4) 0.91939(5) 0.5620(4) 0.0566(8) Uani 1 1 d .
H6 H 0.1616 0.9045 0.5796 0.068 Uiso 1 1 calc R
C7 C 0.1504(3) 0.96092(5) 0.5817(3) 0.0430(6) Uani 1 1 d .
N3 N 0.5439(4) 1.10040(5) 0.4230(4) 0.0719(9) Uani 1 1 d .
C8 C 0.3583(3) 1.05809(5) 0.6554(3) 0.0500(7) Uani 1 1 d .
H8 H 0.3097 1.0580 0.7420 0.060 Uiso 1 1 calc R
C9 C 0.0292(3) 0.96359(5) 0.5103(3) 0.0497(7) Uani 1 1 d .
H9 H -0.0041 0.9786 0.4915 0.060 Uiso 1 1 calc R
C10 C 0.4518(3) 1.03747(5) 0.4506(3) 0.0454(7) Uani 1 1 d .
H10 H 0.4659 1.0236 0.3998 0.054 Uiso 1 1 calc R
C11 C -0.0437(3) 0.94410(5) 0.4663(4) 0.0532(8) Uani 1 1 d .
H11 H -0.1261 0.9461 0.4187 0.064 Uiso 1 1 calc R
C12 C 0.4837(3) 1.07856(5) 0.4763(4) 0.0522(8) Uani 1 1 d .
C13 C 0.4112(3) 1.07878(5) 0.6044(4) 0.0534(8) Uani 1 1 d .
H13 H 0.3983 1.0927 0.6552 0.064 Uiso 1 1 calc R
C14 C -0.0774(4) 0.90050(6) 0.4447(5) 0.0757(11) Uani 1 1 d .
H14A H -0.1717 0.9030 0.4659 0.114 Uiso 1 1 calc R
H14B H -0.0459 0.8869 0.4961 0.114 Uiso 1 1 calc R
H14C H -0.0661 0.8981 0.3422 0.114 Uiso 1 1 calc R
O2 O 0.6143(4) 1.09974(5) 0.3152(4) 0.0963(10) Uani 1 1 d .
O3 O 0.5266(5) 1.11797(4) 0.4935(6) 0.1316(17) Uani 1 1 d .
H1 H 0.313(3) 1.0152(6) 0.725(5) 0.059(10) Uiso 1 1 d .
H2 H 0.244(4) 0.9815(6) 0.723(6) 0.073(12) Uiso 1 1 d .

loop_
_atom_site_aniso_label
_atom_site_aniso_U_11
_atom_site_aniso_U_22
_atom_site_aniso_U_33
_atom_site_aniso_U_23
_atom_site_aniso_U_13
_atom_site_aniso_U_12
O1 0.0823(15) 0.0518(12) 0.0311(12) 0.0003(9) -0.0028(10) -0.0183(10)
C1 0.0556(17) 0.0417(15) 0.0303(17) 0.0006(11) -0.0021(13) -0.0029(12)
N1 0.0757(17) 0.0487(13) 0.0265(12) 0.0006(10) -0.0001(13) -0.0151(11)
C2 0.0563(17) 0.0521(16) 0.0475(19) 0.0053(14) 0.0019(14) 0.0023(14)
N2 0.0766(18) 0.0473(13) 0.0313(13) 0.0023(11) -0.0040(13) -0.0152(12)
C3 0.0532(16) 0.0533(16) 0.0397(16) 0.0015(14) 0.0012(13) -0.0070(12)
C4 0.0475(14) 0.0442(14) 0.0351(14) 0.0008(12) -0.0083(12) -0.0052(12)
C5 0.066(2) 0.0440(15) 0.0482(18) -0.0042(14) 0.0106(16) -0.0043(13)
C6 0.074(2) 0.0367(14) 0.059(2) 0.0041(14) 0.0099(17) 0.0077(13)
C7 0.0572(16) 0.0406(14) 0.0313(13) -0.0008(11) 0.0048(13) -0.0030(12)
N3 0.090(2) 0.0530(16) 0.072(2) 0.0073(16) 0.0038(19) -0.0145(14)
C8 0.0518(16) 0.0556(17) 0.0425(17) -0.0032(13) 0.0009(14) -0.0039(13)
C9 0.0667(17) 0.0381(13) 0.0443(18) 0.0003(13) 0.0028(14) 0.0065(12)
C10 0.0524(15) 0.0436(14) 0.0402(16) -0.0066(12) 0.0013(12) -0.0024(11)
C11 0.0562(15) 0.0517(16) 0.0517(19) -0.0024(14) -0.0026(15) -0.0015(13)
C12 0.0555(17) 0.0445(15) 0.057(2) 0.0067(14) -0.0095(15) -0.0062(12)
C13 0.0629(18) 0.0435(15) 0.054(2) -0.0065(13) -0.0031(15) 0.0014(13)
C14 0.097(3) 0.0553(19) 0.074(3) -0.0141(18) 0.014(2) -0.0231(18)
O2 0.123(3) 0.0871(19) 0.078(2) 0.0115(17) 0.017(2) -0.0394(18)
O3 0.190(4) 0.0476(15) 0.157(4) -0.008(2) 0.064(3) -0.0226(18)

loop_
_atom_type_symbol
_atom_type_description
_atom_type_scat_dispersion_real
_atom_type_scat_dispersion_imag
_atom_type_scat_source
C C 0.0033 0.0000 'International Tables Vol C Tables 4.2.6.8 and 6.1.1.4'
H H 0.0000 0.0000 'International Tables Vol C Tables 4.2.6.8 and 6.1.1.4'
N N 0.0061 0.0000 'International Tables Vol C Tables 4.2.6.8 and 6.1.1.4'
O O 0.0106 0.0000 'International Tables Vol C Tables 4.2.6.8 and 6.1.1.4'

loop_
_geom_angle_atom_site_label_1
_geom_angle_atom_site_label_2
_geom_angle_atom_site_label_3
_geom_angle
O1 C1 N2 122.9(3)
O1 C1 N1 123.1(3)
N2 C1 N1 114.0(3)
C1 N1 C4 125.3(3)
C1 N1 H1 114(2)
C4 N1 H1 120(2)
C7 C2 C6 120.3(3)
C7 C2 H2A 119.9
C6 C2 H2A 119.9
C1 N2 C7 124.7(3)
C1 N2 H2 114(3)
C7 N2 H2 121(3)
C10 C3 C12 119.5(3)
C10 C3 H3 120.2
C12 C3 H3 120.2
C8 C4 C10 119.8(3)
C8 C4 N1 118.4(3)
C10 C4 N1 121.8(3)
C11 C5 C6 118.3(3)
C11 C5 C14 120.5(3)
C6 C5 C14 121.2(3)
C2 C6 C5 120.9(3)
C2 C6 H6 119.5
C5 C6 H6 119.5
C9 C7 C2 119.4(3)
C9 C7 N2 120.9(3)
C2 C7 N2 119.7(3)
O3 N3 O2 123.3(3)
O3 N3 C12 117.9(4)
O2 N3 C12 118.7(3)
C13 C8 C4 120.6(3)
C13 C8 H8 119.7
C4 C8 H8 119.7
C7 C9 C11 120.2(3)
C7 C9 H9 119.9
C11 C9 H9 119.9
C3 C10 C4 119.6(3)
C3 C10 H10 120.2
C4 C10 H10 120.2
C5 C11 C9 120.9(3)
C5 C11 H11 119.6
C9 C11 H11 119.6
C3 C12 C13 121.7(3)
C3 C12 N3 119.0(3)
C13 C12 N3 119.3(3)
C8 C13 C12 118.8(3)
C8 C13 H13 120.6
C12 C13 H13 120.6
C5 C14 H14A 109.5
C5 C14 H14B 109.5
H14A C14 H14B 109.5
C5 C14 H14C 109.5
H14A C14 H14C 109.5
H14B C14 H14C 109.5

loop_
_geom_bond_atom_site_label_1
_geom_bond_atom_site_label_2
_geom_bond_distance
O1 C1 1.228(4)
C1 N2 1.335(4)
C1 N1 1.367(4)
N1 C4 1.406(4)
N1 H1 0.82(4)
C2 C7 1.373(4)
C2 C6 1.377(4)
C2 H2A 0.9300
N2 C7 1.430(4)
N2 H2 0.81(5)
C3 C10 1.372(4)
C3 C12 1.377(4)
C3 H3 0.9300
C4 C8 1.385(4)
C4 C10 1.398(4)
C5 C11 1.376(4)
C5 C6 1.380(5)
C5 C14 1.521(4)
C6 H6 0.9300
C7 C9 1.371(4)
N3 O3 1.206(4)
N3 O2 1.212(5)
N3 C12 1.463(4)
C8 C13 1.372(4)
C8 H8 0.9300
C9 C11 1.384(4)
C9 H9 0.9300
C10 H10 0.9300
C11 H11 0.9300
C12 C13 1.379(5)
C13 H13 0.9300
C14 H14A 0.9600
C14 H14B 0.9600
C14 H14C 0.9600

loop_
_cod_related_entry_id
_cod_related_entry_database
_cod_related_entry_code
1 ChemSpider 12106637
